data_7153479
loop_
_publ_author_name
'Altu\(g, Cevher'
'D\"ur\"ust, Yasar'
'Elliott, Mark C.'
'Kariuki, Benson M.'
'Rorstad, Tillique'
'Zaal, Mark'

_publ_section_title
;
 Reaction of heterocyclic enamines with nitrile oxide and nitrilimine
 precursors.
;
_journal_issue 21
_journal_name_full 'Organic &amp; biomolecular chemistry'
_journal_page_first 4978
_journal_page_last 4986
_journal_paper_doi 10.1039/c0ob00286k
_journal_volume 8
_journal_year 2010
_chemical_formula_moiety 'C20 H21 N3 O2'
_chemical_formula_sum 'C20 H21 N3 O2'
_chemical_formula_weight 335.40
_chemical_name_systematic
;
?
;
_space_group_IT_number 14
_symmetry_cell_setting monoclinic
_symmetry_space_group_name_Hall '-P 2yn'
_symmetry_space_group_name_H-M 'P 1 21/n 1'
_atom_sites_solution_hydrogens geom
_atom_sites_solution_primary direct
_atom_sites_solution_secondary difmap
_audit_creation_method SHELXL-97
_cell_angle_alpha 90.00
_cell_angle_beta 102.142(4)
_cell_angle_gamma 90.00
_cell_formula_units_Z 4
_cell_length_a 10.4390(7)
_cell_length_b 8.2177(7)
_cell_length_c 20.2299(13)
_cell_measurement_reflns_used 1620
_cell_measurement_temperature 150(2)
_cell_measurement_theta_max 22.72
_cell_measurement_theta_min 2.04
_cell_volume 1696.6(2)
_computing_cell_refinement DENZO/SCALEPACK
_computing_data_collection 'cOLLECT,Nonius BV, 1997-2001'
_computing_data_reduction DENZO/SCALEPACK
_computing_structure_refinement SHELXL-97
_computing_structure_solution SHELXs-97
_diffrn_ambient_temperature 150(2)
_diffrn_measured_fraction_theta_full 0.992
_diffrn_measured_fraction_theta_max 0.992
_diffrn_measurement_device_type 'Nonius KappaCCD'
_diffrn_measurement_method 'CCD scans'
_diffrn_radiation_monochromator graphite
_diffrn_radiation_source 'fine-focus sealed tube'
_diffrn_radiation_type MoK\a
_diffrn_radiation_wavelength 0.71073
_diffrn_reflns_av_R_equivalents 0.0557
_diffrn_reflns_av_sigmaI/netI 0.0744
_diffrn_reflns_limit_h_max 11
_diffrn_reflns_limit_h_min -11
_diffrn_reflns_limit_k_max 8
_diffrn_reflns_limit_k_min -8
_diffrn_reflns_limit_l_max 21
_diffrn_reflns_limit_l_min -21
_diffrn_reflns_number 3780
_diffrn_reflns_theta_full 22.72
_diffrn_reflns_theta_max 22.72
_diffrn_reflns_theta_min 2.04
_exptl_absorpt_coefficient_mu 0.087
_exptl_absorpt_correction_T_max 0.9965
_exptl_absorpt_correction_T_min 0.9704
_exptl_absorpt_correction_type empirical
_exptl_absorpt_process_details Denzo/Scalepack
_exptl_crystal_colour colourless
_exptl_crystal_density_diffrn 1.313
_exptl_crystal_density_method 'not measured'
_exptl_crystal_description plate
_exptl_crystal_F_000 712
_exptl_crystal_size_max 0.35
_exptl_crystal_size_mid 0.15
_exptl_crystal_size_min 0.04
_refine_diff_density_max 0.272
_refine_diff_density_min -0.253
_refine_diff_density_rms 0.054
_refine_ls_extinction_method none
_refine_ls_goodness_of_fit_ref 1.098
_refine_ls_hydrogen_treatment mixed
_refine_ls_matrix_type full
_refine_ls_number_parameters 227
_refine_ls_number_reflns 2266
_refine_ls_number_restraints 0
_refine_ls_restrained_S_all 1.098
_refine_ls_R_factor_all 0.0921
_refine_ls_R_factor_gt 0.0588
_refine_ls_shift/su_max 0.000
_refine_ls_shift/su_mean 0.000
_refine_ls_structure_factor_coef Fsqd
_refine_ls_weighting_details 'calc w=1/[\s^2^(Fo^2^)+(0.0568P)^2^+0.5915P] where P=(Fo^2^+2Fc^2^)/3'
_refine_ls_weighting_scheme calc
_refine_ls_wR_factor_gt 0.1236
_refine_ls_wR_factor_ref 0.1395
_reflns_number_gt 1620
_reflns_number_total 2266
_reflns_threshold_expression >2sigma(I)
_cod_data_source_file c0ob00286k.txt
_cod_data_source_block mce1001
_cod_depositor_comments
;
The following automatic conversions were performed:

'_symmetry_cell_setting' value 'Monoclinic' changed to 'monoclinic'
according to /home/saulius/struct/CIF-dictionaries/cif_core.dic
dictionary named 'cif_core.dic' version 2.4.2 from 2011-04-26.

Automatic conversion script
Id: cif_fix_values 1891 2012-01-12 08:04:46Z andrius 
;
_cod_original_sg_symbol_H-M P21/n
_cod_database_code 7153479

loop_
_symmetry_equiv_pos_as_xyz
'x, y, z'
'-x+1/2, y+1/2, -z+1/2'
'-x, -y, -z'
'x-1/2, -y-1/2, z-1/2'

loop_
_atom_site_label
_atom_site_type_symbol
_atom_site_fract_x
_atom_site_fract_y
_atom_site_fract_z
_atom_site_U_iso_or_equiv
_atom_site_adp_type
_atom_site_occupancy
_atom_site_symmetry_multiplicity
_atom_site_calc_flag
_atom_site_refinement_flags
C1 C 0.4636(3) 0.4437(4) 0.13006(16) 0.0278(8) Uani 1 1 d .
C2 C 0.5254(3) 0.3827(4) 0.19912(15) 0.0308(8) Uani 1 1 d .
H2A H 0.4813 0.4297 0.2335 0.037 Uiso 1 1 calc R
H2B H 0.6195 0.4119 0.2108 0.037 Uiso 1 1 calc R
C3 C 0.5082(3) 0.1983(4) 0.19560(17) 0.0394(9) Uani 1 1 d .
H3A H 0.4856 0.1560 0.2375 0.047 Uiso 1 1 calc R
H3B H 0.5894 0.1443 0.1890 0.047 Uiso 1 1 calc R
C4 C 0.3959(3) 0.1697(4) 0.13478(17) 0.0386(9) Uani 1 1 d .
H4A H 0.4132 0.0741 0.1082 0.046 Uiso 1 1 calc R
H4B H 0.3117 0.1538 0.1491 0.046 Uiso 1 1 calc R
C5 C 0.4772(3) 0.6001(4) 0.10786(15) 0.0261(8) Uani 1 1 d .
C6 C 0.4075(3) 0.6490(4) 0.04190(16) 0.0302(8) Uani 1 1 d .
C7 C 0.3489(3) 0.8671(4) -0.03549(16) 0.0391(9) Uani 1 1 d .
H7A H 0.3669 0.7984 -0.0721 0.059 Uiso 1 1 calc R
H7B H 0.3742 0.9796 -0.0425 0.059 Uiso 1 1 calc R
H7C H 0.2551 0.8630 -0.0353 0.059 Uiso 1 1 calc R
C8 C 0.5573(3) 0.7169(4) 0.15550(15) 0.0273(8) Uani 1 1 d .
C9 C 0.5091(3) 0.7762(4) 0.21476(16) 0.0272(8) Uani 1 1 d .
C10 C 0.5950(3) 0.8158(4) 0.27543(15) 0.0318(8) Uani 1 1 d .
H10 H 0.6864 0.7999 0.2794 0.038 Uiso 1 1 calc R
C11 C 0.5497(4) 0.8777(4) 0.32979(17) 0.0378(9) Uani 1 1 d .
H11 H 0.6100 0.9035 0.3705 0.045 Uiso 1 1 calc R
C12 C 0.4170(4) 0.9021(4) 0.32523(17) 0.0422(10) Uani 1 1 d .
H12 H 0.3859 0.9474 0.3621 0.051 Uiso 1 1 calc R
C13 C 0.3305(3) 0.8598(4) 0.26628(17) 0.0403(9) Uani 1 1 d .
H13 H 0.2392 0.8758 0.2629 0.048 Uiso 1 1 calc R
C14 C 0.3746(3) 0.7942(4) 0.21194(17) 0.0342(8) Uani 1 1 d .
H14 H 0.3132 0.7613 0.1726 0.041 Uiso 1 1 calc R
C15 C 0.8450(3) 0.7702(4) 0.09032(15) 0.0257(8) Uani 1 1 d .
C16 C 0.9072(3) 0.6944(4) 0.04419(15) 0.0301(8) Uani 1 1 d .
H16 H 0.8671 0.6036 0.0190 0.036 Uiso 1 1 calc R
C17 C 1.0271(3) 0.7502(4) 0.03468(17) 0.0371(9) Uani 1 1 d .
H17 H 1.0684 0.6977 0.0029 0.044 Uiso 1 1 calc R
C18 C 1.0871(3) 0.8814(4) 0.07105(16) 0.0375(9) Uani 1 1 d .
H18 H 1.1698 0.9190 0.0648 0.045 Uiso 1 1 calc R
C19 C 1.0254(3) 0.9573(4) 0.11660(16) 0.0349(9) Uani 1 1 d .
H19 H 1.0667 1.0471 0.1420 0.042 Uiso 1 1 calc R
C20 C 0.9044(3) 0.9049(4) 0.12592(16) 0.0320(8) Uani 1 1 d .
H20 H 0.8621 0.9605 0.1565 0.038 Uiso 1 1 calc R
O1 O 0.3378(2) 0.5603(3) -0.00014(11) 0.0348(6) Uani 1 1 d .
O2 O 0.4233(2) 0.8084(3) 0.02880(10) 0.0341(6) Uani 1 1 d .
N1 N 0.3952(3) 0.3213(3) 0.09590(14) 0.0359(7) Uani 1 1 d .
H1 H 0.3532 0.3307 0.0536 0.043 Uiso 1 1 calc R
N2 N 0.6716(2) 0.7718(3) 0.15018(12) 0.0279(7) Uani 1 1 d .
N3 N 0.7230(2) 0.7142(3) 0.09816(12) 0.0311(7) Uani 1 1 d .
H3 H 0.6796 0.6423 0.0698 0.037 Uiso 1 1 calc R

loop_
_atom_site_aniso_label
_atom_site_aniso_U_11
_atom_site_aniso_U_22
_atom_site_aniso_U_33
_atom_site_aniso_U_23
_atom_site_aniso_U_13
_atom_site_aniso_U_12
C1 0.0258(17) 0.0257(19) 0.0330(18) -0.0017(16) 0.0081(14) -0.0008(16)
C2 0.0306(18) 0.032(2) 0.0303(18) 0.0045(16) 0.0065(15) 0.0012(15)
C3 0.045(2) 0.030(2) 0.043(2) 0.0059(18) 0.0097(18) -0.0039(18)
C4 0.046(2) 0.026(2) 0.046(2) 0.0007(17) 0.0149(17) -0.0054(18)
C5 0.0266(18) 0.0258(19) 0.0251(17) 0.0001(15) 0.0037(14) -0.0012(15)
C6 0.0312(18) 0.026(2) 0.0343(19) -0.0008(17) 0.0090(16) -0.0028(17)
C7 0.042(2) 0.039(2) 0.0341(19) 0.0113(17) 0.0019(16) 0.0037(18)
C8 0.0264(18) 0.0248(18) 0.0281(18) 0.0003(15) 0.0001(14) 0.0005(16)
C9 0.0294(18) 0.0224(18) 0.0302(18) 0.0009(15) 0.0076(15) -0.0015(15)
C10 0.0327(19) 0.0294(19) 0.0334(19) -0.0027(16) 0.0067(16) -0.0043(16)
C11 0.049(2) 0.031(2) 0.033(2) -0.0019(17) 0.0073(17) -0.0046(18)
C12 0.058(3) 0.036(2) 0.038(2) -0.0008(18) 0.0228(19) -0.0018(19)
C13 0.035(2) 0.042(2) 0.048(2) 0.0049(19) 0.0180(18) 0.0031(18)
C14 0.0316(19) 0.035(2) 0.0363(19) 0.0031(17) 0.0082(15) -0.0007(17)
C15 0.0240(17) 0.0274(19) 0.0245(17) 0.0041(15) 0.0023(14) 0.0016(15)
C16 0.0344(19) 0.0277(19) 0.0282(18) -0.0035(15) 0.0067(15) -0.0043(16)
C17 0.033(2) 0.043(2) 0.037(2) -0.0018(17) 0.0118(16) -0.0004(17)
C18 0.0302(19) 0.044(2) 0.039(2) 0.0012(18) 0.0095(16) -0.0064(17)
C19 0.0322(19) 0.035(2) 0.0355(19) -0.0015(17) 0.0026(16) -0.0077(17)
C20 0.0333(19) 0.034(2) 0.0278(17) -0.0012(16) 0.0048(15) -0.0013(17)
O1 0.0358(14) 0.0344(14) 0.0321(12) -0.0065(11) 0.0024(10) -0.0071(12)
O2 0.0391(13) 0.0289(14) 0.0308(13) 0.0048(11) -0.0006(10) -0.0029(11)
N1 0.0409(17) 0.0278(17) 0.0369(16) 0.0003(14) 0.0035(13) -0.0041(15)
N2 0.0269(15) 0.0295(16) 0.0267(14) -0.0043(12) 0.0044(12) -0.0031(13)
N3 0.0286(15) 0.0350(17) 0.0298(15) -0.0097(13) 0.0065(12) -0.0067(13)

loop_
_atom_type_symbol
_atom_type_description
_atom_type_scat_dispersion_real
_atom_type_scat_dispersion_imag
_atom_type_scat_source
C C 0.0033 0.0016 'International Tables Vol C Tables 4.2.6.8 and 6.1.1.4'
H H 0.0000 0.0000 'International Tables Vol C Tables 4.2.6.8 and 6.1.1.4'
O O 0.0106 0.0060 'International Tables Vol C Tables 4.2.6.8 and 6.1.1.4'
N N 0.0061 0.0033 'International Tables Vol C Tables 4.2.6.8 and 6.1.1.4'

loop_
_geom_angle_atom_site_label_1
_geom_angle_atom_site_label_2
_geom_angle_atom_site_label_3
_geom_angle
N1 C1 C5 127.8(3)
N1 C1 C2 108.0(3)
C5 C1 C2 124.2(3)
C1 C2 C3 105.4(3)
C1 C2 H2A 110.7
C3 C2 H2A 110.7
C1 C2 H2B 110.7
C3 C2 H2B 110.7
H2A C2 H2B 108.8
C2 C3 C4 104.6(3)
C2 C3 H3A 110.8
C4 C3 H3A 110.8
C2 C3 H3B 110.8
C4 C3 H3B 110.8
H3A C3 H3B 108.9
N1 C4 C3 102.5(3)
N1 C4 H4A 111.3
C3 C4 H4A 111.3
N1 C4 H4B 111.3
C3 C4 H4B 111.3
H4A C4 H4B 109.2
C1 C5 C6 119.8(3)
C1 C5 C8 118.2(3)
C6 C5 C8 121.9(3)
O1 C6 O2 121.0(3)
O1 C6 C5 125.8(3)
O2 C6 C5 113.2(3)
O2 C7 H7A 109.5
O2 C7 H7B 109.5
H7A C7 H7B 109.5
O2 C7 H7C 109.5
H7A C7 H7C 109.5
H7B C7 H7C 109.5
N2 C8 C9 115.3(3)
N2 C8 C5 124.8(3)
C9 C8 C5 119.9(3)
C10 C9 C14 117.6(3)
C10 C9 C8 121.7(3)
C14 C9 C8 120.7(3)
C11 C10 C9 121.4(3)
C11 C10 H10 119.3
C9 C10 H10 119.3
C10 C11 C12 120.4(3)
C10 C11 H11 119.8
C12 C11 H11 119.8
C13 C12 C11 119.0(3)
C13 C12 H12 120.5
C11 C12 H12 120.5
C12 C13 C14 121.1(3)
C12 C13 H13 119.4
C14 C13 H13 119.4
C13 C14 C9 120.4(3)
C13 C14 H14 119.8
C9 C14 H14 119.8
C16 C15 C20 118.9(3)
C16 C15 N3 119.7(3)
C20 C15 N3 121.4(3)
C17 C16 C15 120.5(3)
C17 C16 H16 119.7
C15 C16 H16 119.7
C18 C17 C16 120.5(3)
C18 C17 H17 119.7
C16 C17 H17 119.7
C17 C18 C19 119.1(3)
C17 C18 H18 120.5
C19 C18 H18 120.5
C18 C19 C20 121.2(3)
C18 C19 H19 119.4
C20 C19 H19 119.4
C19 C20 C15 119.8(3)
C19 C20 H20 120.1
C15 C20 H20 120.1
C6 O2 C7 115.7(3)
C1 N1 C4 114.7(3)
C1 N1 H1 122.7
C4 N1 H1 122.7
C8 N2 N3 117.4(3)
N2 N3 C15 119.4(3)
N2 N3 H3 120.3
C15 N3 H3 120.3

loop_
_geom_bond_atom_site_label_1
_geom_bond_atom_site_label_2
_geom_bond_distance
C1 N1 1.338(4)
C1 C5 1.379(4)
C1 C2 1.497(4)
C2 C3 1.526(5)
C2 H2A 0.9900
C2 H2B 0.9900
C3 C4 1.528(5)
C3 H3A 0.9900
C3 H3B 0.9900
C4 N1 1.473(4)
C4 H4A 0.9900
C4 H4B 0.9900
C5 C6 1.436(4)
C5 C8 1.486(4)
C6 O1 1.234(4)
C6 O2 1.353(4)
C7 O2 1.450(4)
C7 H7A 0.9800
C7 H7B 0.9800
C7 H7C 0.9800
C8 N2 1.301(4)
C8 C9 1.477(4)
C9 C10 1.397(4)
C9 C14 1.401(4)
C10 C11 1.382(5)
C10 H10 0.9500
C11 C12 1.383(5)
C11 H11 0.9500
C12 C13 1.380(5)
C12 H12 0.9500
C13 C14 1.387(5)
C13 H13 0.9500
C14 H14 0.9500
C15 C16 1.391(4)
C15 C20 1.393(4)
C15 N3 1.395(4)
C16 C17 1.383(4)
C16 H16 0.9500
C17 C18 1.379(5)
C17 H17 0.9500
C18 C19 1.380(5)
C18 H18 0.9500
C19 C20 1.384(4)
C19 H19 0.9500
C20 H20 0.9500
N1 H1 0.8800
N2 N3 1.363(3)
N3 H3 0.8800
